data_7212705
loop_
_publ_author_name
'Lin, Jian-Di'
'Wu, Shu-Ting'
'Li, Zhi-Hua'
'Du, Shao-Wu'

_publ_section_title
;
 A series of novel Pb(ii) or Pb(ii)/M(ii) (M = Ca and Sr) hybrid
 inorganic--organic frameworks based on polycarboxylic acids with diverse
 Pb--O--M (M = Pb, Ca and Sr) inorganic connectivities
;
_journal_issue 12
_journal_name_full CrystEngComm
_journal_page_first 4252
_journal_paper_doi 10.1039/c004010j
_journal_volume 12
_journal_year 2010
_chemical_formula_sum 'C18 H14 Ca O9 Pb S'
_chemical_formula_weight 653.62
_chemical_name_systematic
;
?
;
_space_group_IT_number 14
_symmetry_cell_setting monoclinic
_symmetry_space_group_name_Hall '-P 2ybc'
_symmetry_space_group_name_H-M 'P 1 21/c 1'
_atom_sites_solution_hydrogens geom
_atom_sites_solution_primary direct
_atom_sites_solution_secondary difmap
_audit_creation_method SHELXL-97
_cell_angle_alpha 90.00
_cell_angle_beta 107.036(4)
_cell_angle_gamma 90.00
_cell_formula_units_Z 4
_cell_length_a 10.143(2)
_cell_length_b 12.709(3)
_cell_length_c 16.795(4)
_cell_measurement_reflns_used 5676
_cell_measurement_temperature 293(2)
_cell_measurement_theta_max 27.4758
_cell_measurement_theta_min 3.0004
_cell_volume 2070.0(8)
_computing_cell_refinement 'CrystalClear (Rigaku/MSC Inc., 2005)'
_computing_data_collection 'CrystalClear (Rigaku/MSC Inc., 2005)'
_computing_data_reduction 'CrystalClear (Rigaku/MSC Inc., 2005)'
_computing_molecular_graphics 'Bruker SHELXTL'
_computing_publication_material 'Bruker SHELXTL'
_computing_structure_refinement 'SHELXL-97 (Sheldrick, 1997)'
_computing_structure_solution 'SHELXS-97 (Sheldrick, 1990)'
_diffrn_ambient_temperature 293(2)
_diffrn_measured_fraction_theta_full 0.933
_diffrn_measured_fraction_theta_max 0.933
_diffrn_measurement_device_type 'Mercury70 (2x2 bin mode)'
_diffrn_measurement_method CCD_Profile_fitting
_diffrn_radiation_monochromator 'Graphite Monochromator'
_diffrn_radiation_source 'fine-focus sealed tube'
_diffrn_radiation_type MoK\a
_diffrn_radiation_wavelength 0.71073
_diffrn_reflns_av_R_equivalents 0.0553
_diffrn_reflns_av_sigmaI/netI 0.0664
_diffrn_reflns_limit_h_max 11
_diffrn_reflns_limit_h_min -13
_diffrn_reflns_limit_k_max 16
_diffrn_reflns_limit_k_min -16
_diffrn_reflns_limit_l_max 21
_diffrn_reflns_limit_l_min -21
_diffrn_reflns_number 14442
_diffrn_reflns_theta_full 27.48
_diffrn_reflns_theta_max 27.48
_diffrn_reflns_theta_min 3.00
_exptl_absorpt_coefficient_mu 8.547
_exptl_absorpt_correction_T_max 1.0000
_exptl_absorpt_correction_T_min 0.2498
_exptl_absorpt_correction_type multi-scan
_exptl_crystal_colour colourless
_exptl_crystal_density_diffrn 2.097
_exptl_crystal_density_method 'not measured'
_exptl_crystal_description prism
_exptl_crystal_F_000 1248
_exptl_crystal_size_max 0.20
_exptl_crystal_size_mid 0.20
_exptl_crystal_size_min 0.20
_refine_diff_density_max 2.382
_refine_diff_density_min -1.469
_refine_diff_density_rms 0.148
_refine_ls_extinction_method none
_refine_ls_goodness_of_fit_ref 1.023
_refine_ls_hydrogen_treatment constr
_refine_ls_matrix_type full
_refine_ls_number_parameters 271
_refine_ls_number_reflns 4428
_refine_ls_number_restraints 3
_refine_ls_restrained_S_all 1.120
_refine_ls_R_factor_all 0.0397
_refine_ls_R_factor_gt 0.0342
_refine_ls_shift/su_max 0.027
_refine_ls_shift/su_mean 0.001
_refine_ls_structure_factor_coef Fsqd
_refine_ls_weighting_details 'calc w=1/[\s^2^(Fo^2^)+(0.0460P)^2^+0.0000P] where P=(Fo^2^+2Fc^2^)/3'
_refine_ls_weighting_scheme calc
_refine_ls_wR_factor_gt 0.0903
_refine_ls_wR_factor_ref 0.0921
_reflns_number_gt 3566
_reflns_number_total 4428
_reflns_threshold_expression >2sigma(I)
_cod_data_source_file c004010j.txt
_cod_data_source_block 2
_cod_depositor_comments
;
The following automatic conversions were performed:

'_symmetry_cell_setting' value 'Monoclinic' changed to 'monoclinic'
according to /home/saulius/struct/CIF-dictionaries/cif_core.dic
dictionary named 'cif_core.dic' version 2.4.2 from
2011-04-26.

'_exptl_absorpt_correction_type' value 'Multi-scan'
changed to 'multi-scan' according to
/home/saulius/struct/CIF-dictionaries/cif_core.dic dictionary named
'cif_core.dic' version 2.4.2 from 2011-04-26.

Automatic conversion script
Id: cif_fix_values 1891 2012-01-12 08:04:46Z andrius 
;
_cod_original_sg_symbol_H-M P2(1)/c
_cod_database_code 7212705

loop_
_symmetry_equiv_pos_as_xyz
'x, y, z'
'-x, y+1/2, -z+1/2'
'-x, -y, -z'
'x, -y-1/2, z-1/2'

loop_
_atom_site_label
_atom_site_type_symbol
_atom_site_fract_x
_atom_site_fract_y
_atom_site_fract_z
_atom_site_U_iso_or_equiv
_atom_site_adp_type
_atom_site_occupancy
_atom_site_symmetry_multiplicity
_atom_site_calc_flag
_atom_site_refinement_flags
Pb1 Pb -0.00300(2) 0.984907(16) 0.131074(13) 0.02202(11) Uani 1 1 d .
Ca1 Ca 0.06862(10) 0.76799(8) 0.28719(6) 0.0154(2) Uani 1 1 d .
S1 S 0.3897(3) 0.7368(3) 0.45852(16) 0.0819(8) Uani 1 1 d D
O1 O -0.2693(5) 0.9545(5) 0.1265(5) 0.070(2) Uani 1 1 d .
O2 O -0.1293(4) 0.8301(4) 0.1908(3) 0.0311(9) Uani 1 1 d .
O3 O -0.7449(5) 0.9649(4) 0.1506(4) 0.0539(15) Uani 1 1 d .
O4 O -0.8364(4) 0.8208(3) 0.1848(2) 0.0283(9) Uani 1 1 d .
O5 O 0.0435(5) 1.1957(3) 0.1251(2) 0.0367(10) Uani 1 1 d .
O6 O 0.0349(6) 1.1241(4) 0.0037(2) 0.0422(12) Uani 1 1 d .
O7 O 0.0877(5) 1.5507(4) -0.1908(3) 0.0425(12) Uani 1 1 d .
O8 O -0.0118(5) 1.3965(3) -0.2269(2) 0.0369(11) Uani 1 1 d .
O9 O 0.2765(6) 0.7421(6) 0.3805(4) 0.0770(19) Uani 1 1 d .
C1 C -0.2468(6) 0.8709(5) 0.1659(4) 0.0326(14) Uani 1 1 d .
C2 C -0.7349(6) 0.8711(5) 0.1724(4) 0.0298(13) Uani 1 1 d .
C3 C -0.3665(6) 0.8133(5) 0.1824(4) 0.0316(13) Uani 1 1 d .
C4 C -0.3537(7) 0.7087(5) 0.2084(5) 0.0410(16) Uani 1 1 d .
H4 H -0.2691 0.6748 0.2189 0.049 Uiso 1 1 calc R
C5 C -0.4654(7) 0.6552(5) 0.2187(5) 0.0447(17) Uani 1 1 d .
H5 H -0.4578 0.5845 0.2334 0.054 Uiso 1 1 calc R
C6 C -0.5909(6) 0.7083(5) 0.2069(4) 0.0345(14) Uani 1 1 d .
H6 H -0.6664 0.6727 0.2144 0.041 Uiso 1 1 calc R
C7 C -0.6032(6) 0.8123(4) 0.1844(4) 0.0257(12) Uani 1 1 d .
C8 C -0.4903(6) 0.8655(5) 0.1718(4) 0.0298(13) Uani 1 1 d .
H8 H -0.4983 0.9360 0.1564 0.036 Uiso 1 1 calc R
C9 C 0.0568(6) 1.1992(4) 0.0526(3) 0.0255(12) Uani 1 1 d .
C10 C 0.0549(6) 1.4607(5) -0.1730(4) 0.0273(13) Uani 1 1 d .
C11 C 0.1003(6) 1.3052(4) 0.0268(3) 0.0223(11) Uani 1 1 d .
C12 C 0.1714(7) 1.3761(5) 0.0855(4) 0.0348(14) Uani 1 1 d .
H12 H 0.1962 1.3585 0.1417 0.042 Uiso 1 1 calc R
C13 C 0.2063(8) 1.4739(5) 0.0612(4) 0.0392(17) Uani 1 1 d .
H13 H 0.2543 1.5218 0.1010 0.047 Uiso 1 1 calc R
C14 C 0.1700(8) 1.5000(5) -0.0219(5) 0.0371(16) Uani 1 1 d .
H14 H 0.1944 1.5655 -0.0380 0.044 Uiso 1 1 calc R
C15 C 0.0976(6) 1.4299(4) -0.0818(3) 0.0249(12) Uani 1 1 d .
C16 C 0.0651(6) 1.3319(4) -0.0578(3) 0.0241(11) Uani 1 1 d .
H16 H 0.0198 1.2833 -0.0979 0.029 Uiso 1 1 calc R
C17 C 0.4741(16) 0.8286(15) 0.4325(14) 0.33(3) Uani 1 1 d D
H17A H 0.4263 0.8940 0.4312 0.499 Uiso 1 1 calc R
H17B H 0.4834 0.8142 0.3783 0.499 Uiso 1 1 calc R
H17C H 0.5639 0.8332 0.4722 0.499 Uiso 1 1 calc R
C18 C 0.4967(12) 0.6463(10) 0.4482(9) 0.110(4) Uani 1 1 d D
H18A H 0.5719 0.6415 0.4985 0.165 Uiso 1 1 calc R
H18B H 0.5316 0.6639 0.4026 0.165 Uiso 1 1 calc R
H18C H 0.4498 0.5798 0.4374 0.165 Uiso 1 1 calc R

loop_
_atom_site_aniso_label
_atom_site_aniso_U_11
_atom_site_aniso_U_22
_atom_site_aniso_U_33
_atom_site_aniso_U_23
_atom_site_aniso_U_13
_atom_site_aniso_U_12
Pb1 0.02641(15) 0.01482(14) 0.02475(15) 0.00075(7) 0.00735(10) -0.00023(7)
Ca1 0.0232(5) 0.0076(4) 0.0165(5) 0.0033(4) 0.0074(4) 0.0015(4)
S1 0.0713(17) 0.098(2) 0.0658(15) -0.0033(14) 0.0043(13) 0.0145(15)
O1 0.033(3) 0.060(4) 0.117(5) 0.048(4) 0.019(3) 0.003(3)
O2 0.018(2) 0.036(2) 0.038(2) 0.0046(19) 0.0053(18) 0.0023(16)
O3 0.031(3) 0.029(3) 0.106(5) 0.017(3) 0.026(3) 0.0041(19)
O4 0.022(2) 0.032(2) 0.033(2) -0.0022(18) 0.0112(18) -0.0044(16)
O5 0.068(3) 0.022(2) 0.027(2) -0.0011(17) 0.025(2) -0.006(2)
O6 0.087(4) 0.018(2) 0.023(2) -0.0034(17) 0.019(2) -0.009(2)
O7 0.064(3) 0.020(2) 0.041(3) 0.013(2) 0.012(2) -0.008(2)
O8 0.069(3) 0.017(2) 0.020(2) 0.0007(16) 0.006(2) -0.005(2)
O9 0.055(4) 0.076(5) 0.079(4) 0.011(4) -0.014(3) 0.017(3)
C1 0.021(3) 0.033(3) 0.041(3) 0.009(3) 0.004(3) -0.002(2)
C2 0.027(3) 0.025(3) 0.038(3) 0.001(2) 0.009(3) 0.000(2)
C3 0.023(3) 0.029(3) 0.040(3) 0.004(3) 0.005(3) 0.000(2)
C4 0.033(4) 0.029(4) 0.060(4) 0.012(3) 0.013(3) 0.007(3)
C5 0.045(4) 0.024(3) 0.073(5) 0.014(3) 0.029(4) 0.007(3)
C6 0.033(3) 0.031(3) 0.043(4) 0.005(3) 0.017(3) -0.003(2)
C7 0.022(3) 0.022(3) 0.033(3) 0.000(2) 0.008(2) 0.000(2)
C8 0.024(3) 0.028(3) 0.039(3) 0.008(3) 0.012(3) 0.003(2)
C9 0.046(4) 0.008(2) 0.025(3) 0.002(2) 0.015(3) -0.002(2)
C10 0.041(3) 0.020(3) 0.024(3) 0.009(2) 0.014(3) 0.006(2)
C11 0.038(3) 0.011(2) 0.021(3) -0.001(2) 0.014(2) -0.007(2)
C12 0.049(4) 0.029(3) 0.023(3) 0.000(2) 0.006(3) -0.008(3)
C13 0.055(5) 0.025(3) 0.031(3) -0.003(3) 0.001(3) -0.015(3)
C14 0.046(4) 0.025(3) 0.035(4) 0.002(3) 0.003(3) -0.014(3)
C15 0.042(3) 0.013(3) 0.021(3) 0.000(2) 0.011(2) -0.002(2)
C16 0.039(3) 0.014(2) 0.019(3) -0.002(2) 0.009(2) -0.005(2)
C17 0.157(18) 0.55(6) 0.36(3) 0.36(4) 0.18(2) 0.22(3)
C18 0.087(9) 0.095(10) 0.117(10) 0.008(8) -0.020(7) 0.025(7)

loop_
_atom_type_symbol
_atom_type_description
_atom_type_scat_dispersion_real
_atom_type_scat_dispersion_imag
_atom_type_scat_source
C C 0.0033 0.0016 'International Tables Vol C Tables 4.2.6.8 and 6.1.1.4'
H H 0.0000 0.0000 'International Tables Vol C Tables 4.2.6.8 and 6.1.1.4'
O O 0.0106 0.0060 'International Tables Vol C Tables 4.2.6.8 and 6.1.1.4'
S S 0.1246 0.1234 'International Tables Vol C Tables 4.2.6.8 and 6.1.1.4'
Ca Ca 0.2262 0.3064 'International Tables Vol C Tables 4.2.6.8 and 6.1.1.4'
Pb Pb -3.3944 10.1111 'International Tables Vol C Tables 4.2.6.8 and 6.1.1.4'

loop_
_geom_angle_atom_site_label_1
_geom_angle_atom_site_label_2
_geom_angle_atom_site_label_3
_geom_angle
_geom_angle_site_symmetry_1
_geom_angle_site_symmetry_3
O3 Pb1 O6 85.4(2) 1_655 3_575
O3 Pb1 O4 49.86(14) 1_655 1_655
O6 Pb1 O4 77.43(14) 3_575 1_655
O3 Pb1 O2 117.42(14) 1_655 .
O6 Pb1 O2 89.04(13) 3_575 .
O4 Pb1 O2 68.08(12) 1_655 .
O3 Pb1 O1 165.04(19) 1_655 .
O6 Pb1 O1 91.8(2) 3_575 .
O4 Pb1 O1 115.19(15) 1_655 .
O2 Pb1 O1 47.75(15) . .
O3 Pb1 O5 85.44(16) 1_655 .
O6 Pb1 O5 118.14(12) 3_575 .
O4 Pb1 O5 132.90(13) 1_655 .
O2 Pb1 O5 146.80(13) . .
O1 Pb1 O5 108.72(18) . .
O3 Pb1 Ca1 81.66(13) 1_655 .
O6 Pb1 Ca1 99.66(10) 3_575 .
O4 Pb1 Ca1 37.87(8) 1_655 .
O2 Pb1 Ca1 38.22(8) . .
O1 Pb1 Ca1 84.35(12) . .
O5 Pb1 Ca1 138.80(9) . .
O3 Pb1 Ca1 108.34(13) 1_655 2
O6 Pb1 Ca1 142.60(10) 3_575 2
O4 Pb1 Ca1 138.05(9) 1_655 2
O2 Pb1 Ca1 112.72(9) . 2
O1 Pb1 Ca1 82.67(17) . 2
O5 Pb1 Ca1 34.10(9) . 2
Ca1 Pb1 Ca1 116.381(16) . 2
O9 Ca1 O5 91.9(2) . 2_545
O9 Ca1 O4 92.9(2) . 1_655
O5 Ca1 O4 171.12(16) 2_545 1_655
O9 Ca1 O2 168.1(2) . .
O5 Ca1 O2 95.40(16) 2_545 .
O4 Ca1 O2 81.10(14) 1_655 .
O9 Ca1 O8 103.5(2) . 3_575
O5 Ca1 O8 79.26(15) 2_545 3_575
O4 Ca1 O8 92.36(15) 1_655 3_575
O2 Ca1 O8 87.03(16) . 3_575
O9 Ca1 O7 90.9(2) . 4_586
O5 Ca1 O7 109.07(17) 2_545 4_586
O4 Ca1 O7 78.30(17) 1_655 4_586
O2 Ca1 O7 77.84(17) . 4_586
O8 Ca1 O7 163.22(17) 3_575 4_586
O9 Ca1 Pb1 123.18(19) . .
O5 Ca1 Pb1 135.66(12) 2_545 .
O4 Ca1 Pb1 45.35(11) 1_655 .
O2 Ca1 Pb1 46.05(10) . .
O8 Ca1 Pb1 112.77(10) 3_575 .
O7 Ca1 Pb1 51.01(12) 4_586 .
O9 Ca1 Pb1 81.09(19) . 2_545
O5 Ca1 Pb1 41.68(11) 2_545 2_545
O4 Ca1 Pb1 132.09(11) 1_655 2_545
O2 Ca1 Pb1 110.55(11) . 2_545
O8 Ca1 Pb1 44.79(10) 3_575 2_545
O7 Ca1 Pb1 148.61(13) 4_586 2_545
Pb1 Ca1 Pb1 153.45(3) . 2_545
O9 S1 C17 93.7(8) . .
O9 S1 C18 108.0(6) . .
C17 S1 C18 93.4(7) . .
C1 O1 Pb1 94.7(4) . .
C1 O2 Ca1 156.6(4) . .
C1 O2 Pb1 94.7(4) . .
Ca1 O2 Pb1 95.73(13) . .
C2 O3 Pb1 97.2(4) . 1_455
C2 O4 Ca1 143.0(4) . 1_455
C2 O4 Pb1 90.8(4) . 1_455
Ca1 O4 Pb1 96.78(14) 1_455 1_455
C9 O5 Ca1 144.6(4) . 2
C9 O5 Pb1 97.9(3) . .
Ca1 O5 Pb1 104.21(15) 2 .
C9 O6 Pb1 160.9(4) . 3_575
C10 O7 Ca1 157.7(5) . 4_585
C10 O8 Ca1 155.5(4) . 3_575
S1 O9 Ca1 162.7(5) . .
O1 C1 O2 122.8(6) . .
O1 C1 C3 118.8(5) . .
O2 C1 C3 118.3(5) . .
O3 C2 O4 121.8(6) . .
O3 C2 C7 120.8(5) . .
O4 C2 C7 117.4(5) . .
C8 C3 C4 119.6(6) . .
C8 C3 C1 119.5(6) . .
C4 C3 C1 121.0(6) . .
C5 C4 C3 120.5(6) . .
C5 C4 H4 119.8 . .
C3 C4 H4 119.8 . .
C4 C5 C6 119.4(6) . .
C4 C5 H5 120.3 . .
C6 C5 H5 120.3 . .
C7 C6 C5 120.6(6) . .
C7 C6 H6 119.7 . .
C5 C6 H6 119.7 . .
C6 C7 C8 119.7(5) . .
C6 C7 C2 121.7(5) . .
C8 C7 C2 118.6(5) . .
C3 C8 C7 120.1(6) . .
C3 C8 H8 119.9 . .
C7 C8 H8 119.9 . .
O6 C9 O5 124.3(5) . .
O6 C9 C11 120.4(5) . .
O5 C9 C11 115.3(5) . .
O7 C10 O8 123.1(5) . .
O7 C10 C15 117.4(5) . .
O8 C10 C15 119.6(5) . .
C12 C11 C16 119.5(5) . .
C12 C11 C9 120.8(5) . .
C16 C11 C9 119.6(5) . .
C11 C12 C13 120.2(6) . .
C11 C12 H12 119.9 . .
C13 C12 H12 119.9 . .
C14 C13 C12 120.0(6) . .
C14 C13 H13 120.0 . .
C12 C13 H13 120.0 . .
C13 C14 C15 120.7(6) . .
C13 C14 H14 119.7 . .
C15 C14 H14 119.7 . .
C16 C15 C14 119.4(5) . .
C16 C15 C10 120.5(5) . .
C14 C15 C10 120.2(5) . .
C15 C16 C11 120.2(5) . .
C15 C16 H16 119.9 . .
C11 C16 H16 119.9 . .
S1 C17 H17A 109.5 . .
S1 C17 H17B 109.5 . .
H17A C17 H17B 109.5 . .
S1 C17 H17C 109.5 . .
H17A C17 H17C 109.5 . .
H17B C17 H17C 109.5 . .
S1 C18 H18A 109.5 . .
S1 C18 H18B 109.5 . .
H18A C18 H18B 109.5 . .
S1 C18 H18C 109.5 . .
H18A C18 H18C 109.5 . .
H18B C18 H18C 109.5 . .

loop_
_geom_bond_atom_site_label_1
_geom_bond_atom_site_label_2
_geom_bond_distance
_geom_bond_site_symmetry_2
Pb1 O3 2.554(5) 1_655
Pb1 O6 2.593(4) 3_575
Pb1 O4 2.670(4) 1_655
Pb1 O2 2.696(4) .
Pb1 O1 2.707(5) .
Pb1 O5 2.727(4) .
Pb1 Ca1 3.7265(11) .
Pb1 Ca1 3.9757(12) 2
Ca1 O9 2.252(5) .
Ca1 O5 2.300(4) 2_545
Ca1 O4 2.304(4) 1_655
Ca1 O2 2.317(4) .
Ca1 O8 2.320(4) 3_575
Ca1 O7 2.333(5) 4_586
Ca1 Pb1 3.9757(12) 2_545
S1 O9 1.469(6) .
S1 C17 1.581(15) .
S1 C18 1.626(11) .
O1 C1 1.237(8) .
O2 C1 1.254(7) .
O3 C2 1.244(8) .
O3 Pb1 2.554(5) 1_455
O4 C2 1.278(7) .
O4 Ca1 2.304(4) 1_455
O4 Pb1 2.670(4) 1_455
O5 C9 1.264(7) .
O5 Ca1 2.300(4) 2
O6 C9 1.235(7) .
O6 Pb1 2.593(4) 3_575
O7 C10 1.252(8) .
O7 Ca1 2.333(5) 4_585
O8 C10 1.259(7) .
O8 Ca1 2.320(4) 3_575
C1 C3 1.511(8) .
C2 C7 1.492(8) .
C3 C8 1.385(8) .
C3 C4 1.394(9) .
C4 C5 1.375(9) .
C4 H4 0.9300 .
C5 C6 1.402(9) .
C5 H5 0.9300 .
C6 C7 1.370(8) .
C6 H6 0.9300 .
C7 C8 1.398(8) .
C8 H8 0.9300 .
C9 C11 1.520(7) .
C10 C15 1.515(8) .
C11 C12 1.374(8) .
C11 C16 1.402(7) .
C12 C13 1.386(9) .
C12 H12 0.9300 .
C13 C14 1.376(10) .
C13 H13 0.9300 .
C14 C15 1.383(8) .
C14 H14 0.9300 .
C15 C16 1.378(7) .
C16 H16 0.9300 .
C17 H17A 0.9600 .
C17 H17B 0.9600 .
C17 H17C 0.9600 .
C18 H18A 0.9600 .
C18 H18B 0.9600 .
C18 H18C 0.9600 .
